data_1563351
loop_
_publ_author_name
'Hussain, Firasat'
'Sandriesser, Stefan'
'Speldrich, Manfred'
'Patzke, Greta R.'

_publ_section_title
;
 A new series of lanthanoid containing Keggin-type germanotungstates with
 acetate chelators: [{Ln(CH3COO)GeW11O39(H2O)}2]12&#x2212; {Ln=EuIII,
 GdIII, TbIII, DyIII, HoIII, ErIII, TmIII, and YbIII}
;
_journal_issue 1
_journal_name_full 'Journal of Solid State Chemistry'
_journal_page_first 214
_journal_page_last 219
_journal_paper_doi 10.1016/j.jssc.2010.11.005
_journal_volume 184
_journal_year 2011
_chemical_formula_sum 'C4 H6 Er2 Ge2 K8 Na4 O110 W22'
_chemical_formula_weight 6743.25
_space_group_IT_number 14
_space_group_name_Hall '-P 2ybc'
_space_group_name_H-M_alt 'P 1 21/c 1'
_symmetry_cell_setting monoclinic
_symmetry_space_group_name_H-M 'P 1 21/c 1'
_atom_sites_solution_hydrogens geom
_atom_sites_solution_primary direct
_atom_sites_solution_secondary difmap
_audit_creation_method SHELXL-97
_cell_angle_alpha 90.00
_cell_angle_beta 110.858(3)
_cell_angle_gamma 90.00
_cell_formula_units_Z 2
_cell_length_a 20.1187(6)
_cell_length_b 12.6618(2)
_cell_length_c 21.1639(5)
_cell_measurement_reflns_used 6455
_cell_measurement_temperature 183(2)
_cell_measurement_theta_max 29.3237
_cell_measurement_theta_min 2.5281
_cell_volume 5038.0(2)
_computing_cell_refinement 'CrysAlis RED (Oxford, 2007)'
_computing_data_collection 'CrysAlis RED (Oxford, 2007)'
_computing_data_reduction 'CrysAlis RED (Oxford, 2007)'
_computing_molecular_graphics 'ORTEP-3 (Farrugia, 1997)'
_computing_publication_material 'SHELXL-97 (Sheldrick, 2008)'
_computing_structure_refinement 'SHELXL-97 (Sheldrick, 1997)'
_computing_structure_solution 'SHELXS-97 (Sheldrick, 1990)'
_diffrn_ambient_temperature 183(2)
_diffrn_detector_area_resol_mean 10.4498
_diffrn_measured_fraction_theta_full 0.957
_diffrn_measured_fraction_theta_max 0.957
_diffrn_measurement_device_type 'Xcalibur, Ruby'
_diffrn_radiation_monochromator graphite
_diffrn_radiation_source 'Enhance (Mo) X-ray Source'
_diffrn_radiation_type MoK\a
_diffrn_radiation_wavelength 0.71073
_diffrn_reflns_av_R_equivalents 0.0580
_diffrn_reflns_av_sigmaI/netI 0.1125
_diffrn_reflns_limit_h_max 24
_diffrn_reflns_limit_h_min -22
_diffrn_reflns_limit_k_max 14
_diffrn_reflns_limit_k_min -15
_diffrn_reflns_limit_l_max 26
_diffrn_reflns_limit_l_min -26
_diffrn_reflns_number 22180
_diffrn_reflns_theta_full 26.02
_diffrn_reflns_theta_max 26.02
_diffrn_reflns_theta_min 2.53
_exptl_absorpt_coefficient_mu 27.704
_exptl_absorpt_correction_T_max 1.00000
_exptl_absorpt_correction_T_min 0.23459
_exptl_absorpt_correction_type multi-scan
_exptl_absorpt_process_details
;
CrysAlisPro, Oxford Diffraction Ltd.,
Version 1.171.33.41 (release 06-05-2009 CrysAlis171 .NET)
(compiled May  6 2009,17:20:42)
Empirical absorption correction using spherical harmonics,
 implemented in SCALE3 ABSPACK scaling algorithm.
;
_exptl_crystal_colour lightpink
_exptl_crystal_density_diffrn 4.445
_exptl_crystal_density_method 'not measured'
_exptl_crystal_description diamondshape
_exptl_crystal_F_000 5868
_exptl_crystal_size_max 0.12
_exptl_crystal_size_mid 0.12
_exptl_crystal_size_min 0.03
_refine_diff_density_max 2.519
_refine_diff_density_min -2.011
_refine_diff_density_rms 0.401
_refine_ls_extinction_method none
_refine_ls_goodness_of_fit_ref 0.804
_refine_ls_hydrogen_treatment mixed
_refine_ls_matrix_type full
_refine_ls_number_parameters 371
_refine_ls_number_reflns 9493
_refine_ls_number_restraints 0
_refine_ls_restrained_S_all 0.804
_refine_ls_R_factor_all 0.0746
_refine_ls_R_factor_gt 0.0386
_refine_ls_shift/su_max 0.008
_refine_ls_shift/su_mean 0.000
_refine_ls_structure_factor_coef Fsqd
_refine_ls_weighting_details 'calc w=1/[\s^2^(Fo^2^)+(0.0134P)^2^+0.0000P] where P=(Fo^2^+2Fc^2^)/3'
_refine_ls_weighting_scheme calc
_refine_ls_wR_factor_gt 0.0592
_refine_ls_wR_factor_ref 0.0635
_reflns_number_gt 5975
_reflns_number_total 9493
_reflns_threshold_expression >2sigma(I)
_cod_data_source_file JSSC-2011-184-214.cif
_cod_data_source_block fh115
_cod_database_code 1563351

loop_
_symmetry_equiv_pos_as_xyz
'x, y, z'
'-x, y+1/2, -z+1/2'
'-x, -y, -z'
'x, -y-1/2, z-1/2'

loop_
_atom_site_label
_atom_site_type_symbol
_atom_site_fract_x
_atom_site_fract_y
_atom_site_fract_z
_atom_site_U_iso_or_equiv
_atom_site_adp_type
_atom_site_occupancy
_atom_site_symmetry_multiplicity
_atom_site_calc_flag
_atom_site_refinement_flags
_atom_site_disorder_assembly
_atom_site_disorder_group
C1 C -0.0739(8) 0.5084(12) 0.0664(7) 0.013(3) Uiso 1 1 d . . .
C2 C -0.1324(9) 0.5802(14) 0.0721(8) 0.030(4) Uiso 1 1 d . . .
H2A H -0.1776 0.5457 0.0525 0.045 Uiso 1 1 calc R . .
H2B H -0.1328 0.6451 0.0485 0.045 Uiso 1 1 calc R . .
H2C H -0.1235 0.5950 0.1189 0.045 Uiso 1 1 calc R . .
O1 O 0.3473(5) 0.0962(8) 0.3099(4) 0.014(2) Uiso 1 1 d . . .
O2 O 0.2118(5) 0.4503(8) 0.2846(4) 0.011(2) Uiso 1 1 d . . .
O3 O 0.4417(5) 0.2472(8) 0.3153(4) 0.014(2) Uiso 1 1 d . . .
O4 O 0.2771(5) 0.5101(7) 0.0760(4) 0.010(2) Uiso 1 1 d . . .
O5 O 0.1162(5) 0.3445(8) 0.4050(4) 0.011(2) Uiso 1 1 d . . .
O6 O 0.2356(5) 0.2762(8) 0.3785(4) 0.012(2) Uiso 1 1 d . . .
O7 O 0.1788(5) 0.2974(7) 0.1772(4) 0.007(2) Uiso 1 1 d . . .
O8 O 0.0658(6) 0.6801(9) 0.2279(5) 0.021(3) Uiso 1 1 d . . .
O9 O 0.1862(5) 0.6831(8) 0.0601(4) 0.014(2) Uiso 1 1 d . . .
O10 O 0.1120(5) 0.2611(7) 0.0454(4) 0.009(2) Uiso 1 1 d . . .
O11 O 0.1471(5) 0.4860(8) 0.0860(4) 0.014(2) Uiso 1 1 d . . .
O12 O 0.2826(5) 0.1474(7) 0.1760(4) 0.006(2) Uiso 1 1 d . . .
O13 O 0.2030(5) 0.6364(8) 0.3210(4) 0.011(2) Uiso 1 1 d . . .
O14 O 0.4033(5) 0.4962(7) 0.1768(4) 0.009(2) Uiso 1 1 d . . .
O15 O 0.3250(5) 0.6440(8) 0.4367(5) 0.017(2) Uiso 1 1 d . . .
O16 O 0.1417(5) 0.1116(8) 0.1430(4) 0.011(2) Uiso 1 1 d . . .
O17 O 0.3809(5) 0.2905(8) 0.1860(4) 0.014(2) Uiso 1 1 d . . .
O18 O -0.0656(5) 0.4193(8) 0.0924(5) 0.017(2) Uiso 1 1 d . . .
O19 O 0.4224(5) 0.0775(8) 0.2224(5) 0.017(2) Uiso 1 1 d . . .
O20 O 0.2066(5) 0.1360(8) 0.2797(4) 0.011(2) Uiso 1 1 d . . .
O21 O 0.1160(5) 0.2856(8) 0.2798(4) 0.013(2) Uiso 1 1 d . . .
O22 O 0.2294(5) 0.4745(8) 0.4074(4) 0.010(2) Uiso 1 1 d . . .
O23 O 0.3763(5) 0.3683(8) 0.0632(4) 0.016(2) Uiso 1 1 d . . .
O24 O 0.4918(5) 0.3732(8) 0.4309(5) 0.018(2) Uiso 1 1 d . . .
O25 O 0.2020(5) 0.1038(7) 0.0431(4) 0.008(2) Uiso 1 1 d . . .
O26 O 0.0634(5) 0.0808(8) 0.2262(4) 0.014(2) Uiso 1 1 d . . .
O27 O 0.2586(5) 0.3032(8) 0.0893(4) 0.012(2) Uiso 1 1 d . . .
O28 O 0.3506(5) 0.4438(7) 0.3885(4) 0.008(2) Uiso 1 1 d . . .
O29 O 0.1845(5) 0.6187(8) 0.1893(4) 0.011(2) Uiso 1 1 d . . .
O30 O -0.0307(5) 0.5428(8) 0.0389(4) 0.013(2) Uiso 1 1 d . . .
O31 O 0.2901(5) 0.0666(8) 0.4070(4) 0.010(2) Uiso 1 1 d . . .
O32 O 0.4161(5) 0.4520(8) 0.3037(4) 0.012(2) Uiso 1 1 d . . .
O33 O 0.3274(5) 0.6006(7) 0.3062(4) 0.011(2) Uiso 1 1 d . . .
O34 O 0.5316(8) 0.2890(12) 0.0563(7) 0.065(4) Uiso 1 1 d . . .
O35 O 0.4583(7) 0.0958(11) 0.0863(6) 0.050(4) Uiso 1 1 d . . .
O36 O 0.0788(6) -0.1327(10) -0.1002(5) 0.037(3) Uiso 1 1 d . . .
O37 O 0.6064(6) 0.1128(9) -0.3222(5) 0.031(3) Uiso 1 1 d . . .
O38 O 0.5270(6) 0.4031(9) -0.0948(5) 0.026(3) Uiso 1 1 d . . .
O39 O 0.2303(6) -0.1114(9) 0.0322(5) 0.024(3) Uiso 1 1 d . . .
O40 O -0.1758(6) 0.3952(9) 0.1801(5) 0.033(3) Uiso 1 1 d . . .
O41 O 0.6313(6) 0.1987(10) -0.1110(5) 0.035(3) Uiso 1 1 d . . .
O42 O 0.0775(5) 0.4814(8) 0.1745(4) 0.014(2) Uiso 1 1 d . . .
O43 O -0.0406(6) 0.2821(8) -0.0015(5) 0.018(2) Uiso 1 1 d . . .
O44 O 0.3749(5) 0.2380(8) 0.4070(5) 0.016(2) Uiso 1 1 d . . .
O45 O 0.3093(5) 0.6484(8) 0.1756(4) 0.014(2) Uiso 1 1 d . . .
O46 O 0.4453(5) 0.6617(8) 0.2723(4) 0.012(2) Uiso 1 1 d . . .
O47 O 0.3120(5) 0.2891(8) 0.2853(4) 0.011(2) Uiso 1 1 d . . .
O48 O 0.1029(5) 0.4912(8) 0.3074(5) 0.013(2) Uiso 1 1 d . . .
O49 O 0.2847(5) 0.4567(8) 0.1918(4) 0.012(2) Uiso 1 1 d . . .
O50 O 0.6846(5) 0.3796(9) 0.0192(5) 0.019(2) Uiso 1 1 d . . .
O51 O 0.0406(5) 0.2526(7) 0.1475(4) 0.006(2) Uiso 1 1 d . . .
O52 O -0.2562(6) 0.3199(9) 0.2497(5) 0.035(3) Uiso 1 1 d . . .
O53 O 0.0523(6) 0.4666(9) 0.4797(5) 0.027(3) Uiso 1 1 d . . .
O54 O -0.0316(7) 0.1911(10) -0.1151(6) 0.039(3) Uiso 1 1 d . . .
O55 O 0.1656(7) -0.0975(11) 0.1325(6) 0.047(4) Uiso 1 1 d . . .
Na1 Na 0.5935(4) 0.2547(6) -0.0207(3) 0.0324(17) Uiso 1 1 d . . .
Na2 Na 0.4517(5) 0.4461(7) -0.0135(4) 0.059(2) Uiso 1 1 d . . .
K1 K -0.0283(2) 0.3823(3) 0.23084(17) 0.0228(8) Uiso 1 1 d . . .
K2 K 0.52801(19) 0.1321(3) -0.23845(17) 0.0212(8) Uiso 1 1 d . . .
K3 K 0.3249(2) 0.1609(3) 0.00785(18) 0.0310(10) Uiso 1 1 d . . .
K4 K 0.1915(2) -0.2635(3) -0.06776(19) 0.0357(10) Uiso 1 1 d . . .
Ge1 Ge 0.24437(9) 0.37172(13) 0.23296(8) 0.0087(3) Uani 1 1 d . . .
Er1 Er 0.04672(4) 0.39009(5) 0.07398(3) 0.01099(16) Uani 1 1 d . . .
W2 W 0.41314(3) 0.34921(5) 0.36844(3) 0.00964(14) Uani 1 1 d . . .
W3 W 0.19109(4) 0.19759(5) 0.09703(3) 0.00979(15) Uani 1 1 d . . .
W4 W 0.21550(3) 0.57982(5) 0.11667(3) 0.00934(15) Uani 1 1 d . . .
W5 W 0.11031(3) 0.18220(5) 0.20820(3) 0.00913(14) Uani 1 1 d . . .
W6 W 0.16079(3) 0.37482(5) 0.35274(3) 0.00897(14) Uani 1 1 d . . .
W7 W 0.28439(3) 0.56107(5) 0.36971(3) 0.00999(15) Uani 1 1 d . . .
W8 W 0.28765(3) 0.16441(5) 0.35164(3) 0.00990(15) Uani 1 1 d . . .
W9 W 0.33708(3) 0.39444(5) 0.12003(3) 0.00912(15) Uani 1 1 d . . .
W10 W 0.37656(3) 0.57298(5) 0.24561(3) 0.00914(14) Uani 1 1 d . . .
W11 W 0.12497(3) 0.57402(5) 0.23840(3) 0.00878(14) Uani 1 1 d . . .
W12 W 0.36943(3) 0.17154(5) 0.23915(3) 0.00980(15) Uani 1 1 d . . .

loop_
_atom_site_aniso_label
_atom_site_aniso_U_11
_atom_site_aniso_U_22
_atom_site_aniso_U_33
_atom_site_aniso_U_23
_atom_site_aniso_U_13
_atom_site_aniso_U_12
Ge1 0.0088(9) 0.0074(8) 0.0095(8) 0.0019(7) 0.0028(8) 0.0013(7)
Er1 0.0093(4) 0.0120(4) 0.0117(4) 0.0015(3) 0.0038(3) 0.0001(3)
W2 0.0072(4) 0.0103(3) 0.0103(3) 0.0019(3) 0.0018(3) 0.0006(3)
W3 0.0108(4) 0.0092(3) 0.0099(3) -0.0011(3) 0.0043(3) 0.0014(3)
W4 0.0076(4) 0.0099(3) 0.0098(3) 0.0028(3) 0.0022(3) -0.0009(3)
W5 0.0075(4) 0.0079(3) 0.0117(3) 0.0015(3) 0.0031(3) -0.0014(3)
W6 0.0088(4) 0.0108(3) 0.0083(3) 0.0006(3) 0.0042(3) -0.0001(3)
W7 0.0108(4) 0.0104(3) 0.0097(3) -0.0018(3) 0.0047(3) -0.0006(3)
W8 0.0097(4) 0.0089(3) 0.0107(3) 0.0034(3) 0.0031(3) 0.0001(3)
W9 0.0104(4) 0.0084(3) 0.0100(3) 0.0000(3) 0.0054(3) -0.0004(3)
W10 0.0074(4) 0.0069(3) 0.0133(3) 0.0007(3) 0.0038(3) -0.0011(3)
W11 0.0079(4) 0.0093(3) 0.0087(3) -0.0002(3) 0.0024(3) 0.0009(3)
W12 0.0075(4) 0.0081(3) 0.0136(3) 0.0009(3) 0.0035(3) 0.0013(3)

loop_
_atom_type_symbol
_atom_type_description
_atom_type_scat_dispersion_real
_atom_type_scat_dispersion_imag
_atom_type_scat_source
C C 0.0033 0.0016 'International Tables Vol C Tables 4.2.6.8 and 6.1.1.4'
O O 0.0106 0.0060 'International Tables Vol C Tables 4.2.6.8 and 6.1.1.4'
Na Na 0.0362 0.0249 'International Tables Vol C Tables 4.2.6.8 and 6.1.1.4'
K K 0.2009 0.2494 'International Tables Vol C Tables 4.2.6.8 and 6.1.1.4'
Ge Ge 0.1547 1.8001 'International Tables Vol C Tables 4.2.6.8 and 6.1.1.4'
Er Er -0.2586 4.9576 'International Tables Vol C Tables 4.2.6.8 and 6.1.1.4'
W W -0.8490 6.8722 'International Tables Vol C Tables 4.2.6.8 and 6.1.1.4'
H H 0.0000 0.0000 'International Tables Vol C Tables 4.2.6.8 and 6.1.1.4'

loop_
_geom_angle_atom_site_label_1
_geom_angle_atom_site_label_2
_geom_angle_atom_site_label_3
_geom_angle
_geom_angle_site_symmetry_1
_geom_angle_site_symmetry_3
O18 C1 O30 120.3(13) . .
O18 C1 C2 119.6(13) . .
O30 C1 C2 120.0(14) . .
O18 C1 Er1 60.8(7) . .
O30 C1 Er1 59.7(8) . .
C2 C1 Er1 171.4(11) . .
W8 O1 W12 118.7(5) . .
Ge1 O2 W6 120.6(5) . .
Ge1 O2 W11 121.0(4) . .
W6 O2 W11 96.4(3) . .
Ge1 O2 W7 123.2(5) . .
W6 O2 W7 93.6(3) . .
W11 O2 W7 95.2(3) . .
W2 O3 W12 120.7(5) . .
W2 O3 K2 103.0(4) . 4_566
W12 O3 K2 108.0(3) . 4_566
W9 O4 W4 121.3(4) . .
W6 O6 W8 148.2(5) . .
W6 O6 K3 105.2(4) . 4_566
W8 O6 K3 105.4(4) . 4_566
Ge1 O7 W3 125.4(5) . .
Ge1 O7 W5 123.8(4) . .
W3 O7 W5 95.8(4) . .
W11 O8 K1 151.4(5) . 2
W4 O9 K4 136.4(5) . 1_565
W3 O10 Er1 129.1(4) . .
W4 O11 Er1 160.4(5) . .
W12 O12 W3 151.8(5) . .
W7 O13 W11 122.2(5) . .
W7 O13 K4 98.2(4) . 4_566
W11 O13 K4 130.0(4) . 4_566
W9 O14 W10 118.5(5) . .
W9 O14 K2 104.8(4) . 4_566
W10 O14 K2 102.5(3) . 4_566
W7 O15 Na1 165.5(5) . 2_655
W7 O15 K4 97.0(4) . 4_566
Na1 O15 K4 95.4(4) 2_655 4_566
W5 O16 W3 116.9(5) . .
W9 O17 W12 147.8(6) . .
W9 O17 K2 106.2(4) . 4_566
W12 O17 K2 104.1(4) . 4_566
C1 O18 Er1 93.0(8) . .
C1 O18 K1 124.2(9) . .
Er1 O18 K1 102.9(4) . .
C1 O18 K4 122.1(9) . 3
Er1 O18 K4 128.3(4) . 3
K1 O18 K4 88.1(3) . 3
W12 O19 K2 148.1(5) . 3_655
W8 O20 W5 151.3(6) . .
W6 O21 W5 156.2(6) . .
W6 O21 K1 99.4(4) . .
W5 O21 K1 102.9(4) . .
W7 O22 W6 121.4(4) . .
W7 O22 K3 108.4(4) . 4_566
W6 O22 K3 101.6(4) . 4_566
W9 O23 Na2 147.2(6) . .
W9 O23 K3 105.9(4) . .
Na2 O23 K3 106.0(3) . .
W2 O24 Na1 126.9(6) . 4_566
W3 O25 K3 108.6(4) . .
W5 O26 K1 162.0(5) . 2_545
W9 O27 W3 156.5(5) . .
W9 O27 K3 94.3(3) . .
W3 O27 K3 95.6(4) . .
W2 O28 W7 154.4(5) . .
W2 O28 K3 103.5(4) . 4_566
W7 O28 K3 101.3(3) . 4_566
W4 O29 W11 142.9(5) . .
C1 O30 Er1 93.2(9) . .
C1 O30 Er1 133.3(9) . 3_565
Er1 O30 Er1 115.0(3) . 3_565
W2 O32 W10 151.7(5) . .
W2 O32 K2 101.4(4) . 4_566
W10 O32 K2 106.3(3) . 4_566
W7 O33 W10 154.0(6) . .
Na1 O34 Na2 96.6(5) . .
Na1 O38 Na2 92.7(4) . .
Na1 O38 Na2 96.0(4) . 3_665
Na2 O38 Na2 47.7(4) . 3_665
K1 O40 K4 94.2(3) . 3
Na1 O41 K2 120.2(5) . .
W11 O42 Er1 157.4(5) . .
W11 O42 K1 103.5(3) . .
Er1 O42 K1 99.1(3) . .
W2 O44 W8 120.1(5) . .
W2 O44 K3 106.3(4) . 4_566
W8 O44 K3 100.1(4) . 4_566
W2 O44 Na2 127.7(5) . 4_566
W8 O44 Na2 98.0(4) . 4_566
K3 O44 Na2 100.0(3) 4_566 4_566
W10 O45 W4 121.0(5) . .
W10 O46 K2 136.9(5) . 3_665
Ge1 O47 W8 120.8(5) . .
Ge1 O47 W2 124.1(5) . .
W8 O47 W2 94.8(3) . .
Ge1 O47 W12 120.6(4) . .
W8 O47 W12 93.7(4) . .
W2 O47 W12 95.6(4) . .
W6 O48 W11 121.6(5) . .
W6 O48 K1 100.6(4) . .
W11 O48 K1 103.8(4) . .
Ge1 O49 W9 121.6(5) . .
Ge1 O49 W4 119.0(5) . .
W9 O49 W4 94.8(3) . .
Ge1 O49 W10 125.0(4) . .
W9 O49 W10 94.0(3) . .
W4 O49 W10 95.1(4) . .
Na1 O50 K4 105.2(4) . 3_655
W5 O51 Er1 129.4(5) . .
W5 O51 K1 104.8(3) . .
Er1 O51 K1 97.1(3) . .
O50 Na1 O15 83.5(4) . 2_645
O50 Na1 O41 93.3(4) . .
O15 Na1 O41 95.2(4) 2_645 .
O50 Na1 O34 99.3(5) . .
O15 Na1 O34 89.1(5) 2_645 .
O41 Na1 O34 167.1(6) . .
O50 Na1 O38 83.9(4) . .
O15 Na1 O38 167.1(5) 2_645 .
O41 Na1 O38 88.5(4) . .
O34 Na1 O38 90.0(5) . .
O50 Na1 O24 176.9(5) . 4_565
O15 Na1 O24 99.6(4) 2_645 4_565
O41 Na1 O24 85.9(4) . 4_565
O34 Na1 O24 81.4(5) . 4_565
O38 Na1 O24 93.0(4) . 4_565
O50 Na1 Na2 93.3(4) . .
O15 Na1 Na2 132.1(3) 2_645 .
O41 Na1 Na2 132.7(4) . .
O34 Na1 Na2 44.1(4) . .
O38 Na1 Na2 45.9(3) . .
O24 Na1 Na2 85.0(3) 4_565 .
O50 Na1 Na2 59.8(3) . 3_665
O15 Na1 Na2 123.8(4) 2_645 3_665
O41 Na1 Na2 125.3(4) . 3_665
O34 Na1 Na2 60.4(4) . 3_665
O38 Na1 Na2 45.7(3) . 3_665
O24 Na1 Na2 118.4(3) 4_565 3_665
Na2 Na1 Na2 33.7(3) . 3_665
O50 Na1 K4 41.0(3) . 3_655
O15 Na1 K4 48.6(3) 2_645 3_655
O41 Na1 K4 77.7(3) . 3_655
O34 Na1 K4 113.8(4) . 3_655
O38 Na1 K4 120.8(3) . 3_655
O24 Na1 K4 141.5(3) 4_565 3_655
Na2 Na1 K4 131.2(2) . 3_655
Na2 Na1 K4 99.4(2) 3_665 3_655
O50 Na1 K2 119.9(3) . .
O15 Na1 K2 115.0(3) 2_645 .
O41 Na1 K2 32.9(3) . .
O34 Na1 K2 134.9(4) . .
O38 Na1 K2 74.2(3) . .
O24 Na1 K2 58.3(2) 4_565 .
Na2 Na1 K2 107.8(2) . .
Na2 Na1 K2 119.8(2) 3_665 .
K4 Na1 K2 110.51(15) 3_655 .
Na2 Na2 O34 90.9(6) 3_665 .
Na2 Na2 O38 70.1(4) 3_665 .
O34 Na2 O38 80.7(4) . .
Na2 Na2 O23 131.7(6) 3_665 .
O34 Na2 O23 75.9(4) . .
O38 Na2 O23 147.6(5) . .
Na2 Na2 O38 62.2(4) 3_665 3_665
O34 Na2 O38 99.5(5) . 3_665
O38 Na2 O38 132.3(4) . 3_665
O23 Na2 O38 74.3(3) . 3_665
Na2 Na2 O44 147.0(6) 3_665 4_565
O34 Na2 O44 79.4(5) . 4_565
O38 Na2 O44 77.2(4) . 4_565
O23 Na2 O44 76.7(3) . 4_565
O38 Na2 O44 150.2(4) 3_665 4_565
Na2 Na2 Na1 78.7(5) 3_665 .
O34 Na2 Na1 39.3(3) . .
O38 Na2 Na1 41.4(3) . .
O23 Na2 Na1 112.0(4) . .
O38 Na2 Na1 123.5(4) 3_665 .
O44 Na2 Na1 73.8(3) 4_565 .
Na2 Na2 Na1 67.5(4) 3_665 3_665
O34 Na2 Na1 137.5(4) . 3_665
O38 Na2 Na1 121.0(4) . 3_665
O23 Na2 Na1 91.4(3) . 3_665
O38 Na2 Na1 38.3(3) 3_665 3_665
O44 Na2 Na1 137.5(4) 4_565 3_665
Na1 Na2 Na1 146.3(3) . 3_665
Na2 Na2 K3 156.0(5) 3_665 .
O34 Na2 K3 66.3(4) . .
O38 Na2 K3 111.3(4) . .
O23 Na2 K3 38.1(2) . .
O38 Na2 K3 112.1(3) 3_665 .
O44 Na2 K3 39.9(2) 4_565 .
Na1 Na2 K3 87.3(2) . .
Na1 Na2 K3 124.2(2) 3_665 .
O40 K1 O18 74.6(3) . .
O40 K1 O26 73.7(3) . 2
O18 K1 O26 100.5(3) . 2
O40 K1 O8 79.1(3) . 2_545
O18 K1 O8 117.6(3) . 2_545
O26 K1 O8 124.4(3) 2 2_545
O40 K1 O48 145.1(3) . .
O18 K1 O48 110.9(3) . .
O26 K1 O48 71.5(3) 2 .
O8 K1 O48 122.3(3) 2_545 .
O40 K1 O21 159.1(3) . .
O18 K1 O21 107.4(3) . .
O26 K1 O21 125.0(3) 2 .
O8 K1 O21 81.8(3) 2_545 .
O48 K1 O21 54.6(3) . .
O40 K1 O42 128.4(3) . .
O18 K1 O42 59.1(3) . .
O26 K1 O42 92.8(3) 2 .
O8 K1 O42 140.8(3) 2_545 .
O48 K1 O42 53.3(3) . .
O21 K1 O42 64.9(3) . .
O40 K1 O51 116.6(3) . .
O18 K1 O51 59.7(3) . .
O26 K1 O51 150.2(3) 2 .
O8 K1 O51 85.4(3) 2_545 .
O48 K1 O51 93.9(3) . .
O21 K1 O51 52.9(2) . .
O42 K1 O51 58.4(2) . .
O40 K1 O54 90.2(3) . 4_566
O18 K1 O54 163.4(3) . 4_566
O26 K1 O54 81.0(3) 2 4_566
O8 K1 O54 51.3(3) 2_545 4_566
O48 K1 O54 85.4(3) . 4_566
O21 K1 O54 84.5(3) . 4_566
O42 K1 O54 137.5(3) . 4_566
O51 K1 O54 124.6(3) . 4_566
O40 K1 W6 161.2(2) . .
O18 K1 W6 123.5(2) . .
O26 K1 W6 96.2(2) 2 .
O8 K1 W6 94.6(2) 2_545 .
O48 K1 W6 30.0(2) . .
O21 K1 W6 29.28(18) . .
O42 K1 W6 66.6(2) . .
O51 K1 W6 80.05(19) . .
O54 K1 W6 72.4(2) 4_566 .
O40 K1 W11 134.6(3) . .
O18 K1 W11 81.4(2) . .
O26 K1 W11 73.6(2) 2 .
O8 K1 W11 146.1(2) 2_545 .
O48 K1 W11 29.56(18) . .
O21 K1 W11 65.2(2) . .
O42 K1 W11 26.59(18) . .
O51 K1 W11 81.00(19) . .
O54 K1 W11 114.6(2) 4_566 .
W6 K1 W11 52.62(5) . .
O40 K1 W5 134.4(3) . .
O18 K1 W5 85.3(2) . .
O26 K1 W5 151.4(2) 2 .
O8 K1 W5 74.8(2) 2_545 .
O48 K1 W5 80.2(2) . .
O21 K1 W5 29.42(18) . .
O42 K1 W5 66.0(2) . .
O51 K1 W5 25.85(17) . .
O54 K1 W5 101.4(2) 4_566 .
W6 K1 W5 58.52(5) . .
W11 K1 W5 79.62(7) . .
O37 K2 O46 73.4(3) . 3_665
O37 K2 O19 74.7(3) . 3_655
O46 K2 O19 144.7(3) 3_665 3_655
O37 K2 O3 150.8(3) . 4_565
O46 K2 O3 78.6(3) 3_665 4_565
O19 K2 O3 134.5(3) 3_655 4_565
O37 K2 O41 103.8(3) . .
O46 K2 O41 80.1(3) 3_665 .
O19 K2 O41 93.2(3) 3_655 .
O3 K2 O41 78.9(3) 4_565 .
O37 K2 O32 147.6(3) . 4_565
O46 K2 O32 131.2(3) 3_665 4_565
O19 K2 O32 84.1(3) 3_655 4_565
O3 K2 O32 54.7(3) 4_565 4_565
O41 K2 O32 101.5(3) . 4_565
O37 K2 O17 111.6(3) . 4_565
O46 K2 O17 78.5(3) 3_665 4_565
O19 K2 O17 128.0(3) 3_655 4_565
O3 K2 O17 53.6(3) 4_565 4_565
O41 K2 O17 130.7(3) . 4_565
O32 K2 O17 63.6(3) 4_565 4_565
O37 K2 O14 96.6(3) . 4_565
O46 K2 O14 123.2(3) 3_665 4_565
O19 K2 O14 75.3(3) 3_655 4_565
O3 K2 O14 91.7(3) 4_565 4_565
O41 K2 O14 153.0(3) . 4_565
O32 K2 O14 53.7(2) 4_565 4_565
O17 K2 O14 52.9(3) 4_565 4_565
O37 K2 W2 176.9(3) . 4_565
O46 K2 W2 108.0(2) 3_665 4_565
O19 K2 W2 104.7(2) 3_655 4_565
O3 K2 W2 29.88(19) 4_565 4_565
O41 K2 W2 79.2(2) . 4_565
O32 K2 W2 29.68(18) 4_565 4_565
O17 K2 W2 66.31(17) 4_565 4_565
O14 K2 W2 80.28(17) 4_565 4_565
O37 K2 W10 119.2(3) . 4_565
O46 K2 W10 143.7(2) 3_665 4_565
O19 K2 W10 67.5(2) 3_655 4_565
O3 K2 W10 79.8(2) 4_565 4_565
O41 K2 W10 123.6(2) . 4_565
O32 K2 W10 28.44(18) 4_565 4_565
O17 K2 W10 65.2(2) 4_565 4_565
O14 K2 W10 29.47(16) 4_565 4_565
W2 K2 W10 58.04(5) 4_565 4_565
O37 K2 W12 126.9(3) . 4_565
O46 K2 W12 66.6(2) 3_665 4_565
O19 K2 W12 148.0(2) 3_655 4_565
O3 K2 W12 28.74(19) 4_565 4_565
O41 K2 W12 102.2(2) . 4_565
O32 K2 W12 65.5(2) 4_565 4_565
O17 K2 W12 28.56(18) 4_565 4_565
O14 K2 W12 78.5(2) 4_565 4_565
W2 K2 W12 52.39(5) 4_565 4_565
W10 K2 W12 80.59(7) 4_565 4_565
O37 K2 W9 97.4(3) . 4_565
O46 K2 W9 96.2(2) 3_665 4_565
O19 K2 W9 102.6(2) 3_655 4_565
O3 K2 W9 77.4(2) 4_565 4_565
O41 K2 W9 156.3(2) . 4_565
O32 K2 W9 63.34(19) 4_565 4_565
O17 K2 W9 27.36(19) 4_565 4_565
O14 K2 W9 28.20(18) 4_565 4_565
W2 K2 W9 79.77(7) 4_565 4_565
W10 K2 W9 50.50(5) 4_565 4_565
W12 K2 W9 55.65(5) 4_565 4_565
O35 K3 O6 146.0(3) . 4_565
O35 K3 O22 121.6(4) . 4_565
O6 K3 O22 54.5(3) 4_565 4_565
O35 K3 O23 84.1(4) . .
O6 K3 O23 98.5(3) 4_565 .
O22 K3 O23 152.2(3) 4_565 .
O35 K3 O25 120.6(3) . .
O6 K3 O25 90.7(3) 4_565 .
O22 K3 O25 68.7(3) 4_565 .
O23 K3 O25 109.4(3) . .
O35 K3 O44 93.2(3) . 4_565
O6 K3 O44 55.7(3) 4_565 4_565
O22 K3 O44 92.0(3) 4_565 4_565
O23 K3 O44 74.7(3) . 4_565
O25 K3 O44 146.0(3) . 4_565
O35 K3 O28 87.3(3) . 4_565
O6 K3 O28 63.5(3) 4_565 4_565
O22 K3 O28 52.7(3) 4_565 4_565
O23 K3 O28 125.7(3) . 4_565
O25 K3 O28 120.8(3) . 4_565
O44 K3 O28 52.4(3) 4_565 4_565
O35 K3 O27 111.1(3) . .
O6 K3 O27 97.1(3) 4_565 .
O22 K3 O27 116.8(3) 4_565 .
O23 K3 O27 54.1(3) . .
O25 K3 O27 55.3(3) . .
O44 K3 O27 118.3(3) 4_565 .
O28 K3 O27 160.7(3) 4_565 .
O35 K3 W9 91.4(3) . .
O6 K3 W9 105.6(2) 4_565 .
O22 K3 W9 144.7(2) 4_565 .
O23 K3 W9 25.72(17) . .
O25 K3 W9 84.47(19) . .
O44 K3 W9 98.8(2) 4_565 .
O28 K3 W9 151.0(2) 4_565 .
O27 K3 W9 29.96(18) . .
O35 K3 W6 149.4(3) . 4_565
O6 K3 W6 28.8(2) 4_565 4_565
O22 K3 W6 30.0(2) 4_565 4_565
O23 K3 W6 122.3(2) . 4_565
O25 K3 W6 68.44(19) . 4_565
O44 K3 W6 80.8(2) 4_565 4_565
O28 K3 W6 65.21(19) 4_565 4_565
O27 K3 W6 97.9(2) . 4_565
W9 K3 W6 119.12(11) . 4_565
O35 K3 W8 123.2(3) . 4_565
O6 K3 W8 29.6(2) 4_565 4_565
O22 K3 W8 80.3(2) 4_565 4_565
O23 K3 W8 76.0(2) . 4_565
O25 K3 W8 116.2(2) . 4_565
O44 K3 W8 30.4(2) 4_565 4_565
O28 K3 W8 64.85(18) 4_565 4_565
O27 K3 W8 98.8(2) . 4_565
W9 K3 W8 92.27(9) . 4_565
W6 K3 W8 58.28(6) 4_565 4_565
O35 K3 W3 116.6(3) . .
O6 K3 W3 97.4(2) 4_565 .
O22 K3 W3 92.0(2) 4_565 .
O23 K3 W3 84.46(19) . .
O25 K3 W3 25.13(18) . .
O44 K3 W3 141.6(2) 4_565 .
O28 K3 W3 144.7(2) 4_565 .
O27 K3 W3 30.54(18) . .
W9 K3 W3 59.34(5) . .
W6 K3 W3 83.79(8) 4_565 .
W8 K3 W3 113.59(10) 4_565 .
O36 K4 O50 172.0(4) . 3_655
O36 K4 O39 75.4(4) . .
O50 K4 O39 96.6(3) 3_655 .
O36 K4 O9 94.4(3) . 1_545
O50 K4 O9 81.5(3) 3_655 1_545
O39 K4 O9 62.0(3) . 1_545
O36 K4 O40 108.5(4) . 3
O50 K4 O40 79.3(3) 3_655 3
O39 K4 O40 166.4(3) . 3
O9 K4 O40 129.3(3) 1_545 3
O36 K4 O13 75.9(3) . 4_565
O50 K4 O13 105.8(3) 3_655 4_565
O39 K4 O13 98.7(3) . 4_565
O9 K4 O13 160.3(3) 1_545 4_565
O40 K4 O13 70.4(3) 3 4_565
O36 K4 O15 110.7(4) . 4_565
O50 K4 O15 65.4(3) 3_655 4_565
O39 K4 O15 68.0(3) . 4_565
O9 K4 O15 114.9(3) 1_545 4_565
O40 K4 O15 98.7(3) 3 4_565
O13 K4 O15 55.4(3) 4_565 4_565
O36 K4 O18 77.6(3) . 3
O50 K4 O18 107.4(3) 3_655 3
O39 K4 O18 124.3(3) . 3
O9 K4 O18 72.7(3) 1_545 3
O40 K4 O18 69.2(3) 3 3
O13 K4 O18 120.5(3) 4_565 3
O15 K4 O18 167.3(3) 4_565 3
O36 K4 W7 88.2(3) . 4_565
O50 K4 W7 89.9(2) 3_655 4_565
O39 K4 W7 75.4(2) . 4_565
O9 K4 W7 135.0(2) 1_545 4_565
O40 K4 W7 91.6(2) 3 4_565
O13 K4 W7 29.94(19) 4_565 4_565
O15 K4 W7 27.58(19) 4_565 4_565
O18 K4 W7 150.4(2) 3 4_565
O36 K4 Na1 139.8(3) . 3_655
O50 K4 Na1 33.8(2) 3_655 3_655
O39 K4 Na1 70.3(3) . 3_655
O9 K4 Na1 87.8(2) 1_545 3_655
O40 K4 Na1 100.7(3) 3 3_655
O13 K4 Na1 88.8(2) 4_565 3_655
O15 K4 Na1 36.0(2) 4_565 3_655
O18 K4 Na1 140.1(3) 3 3_655
W7 K4 Na1 63.44(11) 4_565 3_655
O36 K4 K1 70.3(3) . 3
O50 K4 K1 117.6(3) 3_655 3
O39 K4 K1 145.4(3) . 3
O9 K4 K1 115.2(2) 1_545 3
O40 K4 K1 42.4(2) 3 3
O13 K4 K1 78.1(2) 4_565 3
O15 K4 K1 129.6(2) 4_565 3
O18 K4 K1 42.82(18) 3 3
W7 K4 K1 107.98(10) 4_565 3
Na1 K4 K1 143.06(14) 3_655 3
O7 Ge1 O49 112.0(4) . .
O7 Ge1 O47 109.9(4) . .
O49 Ge1 O47 106.7(4) . .
O7 Ge1 O2 111.9(4) . .
O49 Ge1 O2 107.5(4) . .
O47 Ge1 O2 108.6(4) . .
O11 Er1 O42 72.3(3) . .
O11 Er1 O10 81.0(3) . .
O42 Er1 O10 127.3(3) . .
O11 Er1 O43 143.2(3) . .
O42 Er1 O43 144.1(3) . .
O10 Er1 O43 76.5(3) . .
O11 Er1 O51 124.5(3) . .
O42 Er1 O51 79.7(3) . .
O10 Er1 O51 79.6(3) . .
O43 Er1 O51 79.5(3) . .
O11 Er1 O30 93.2(3) . .
O42 Er1 O30 79.3(3) . .
O10 Er1 O30 147.9(3) . .
O43 Er1 O30 90.7(3) . .
O51 Er1 O30 127.5(3) . .
O11 Er1 O30 74.3(3) . 3_565
O42 Er1 O30 128.7(3) . 3_565
O10 Er1 O30 83.1(3) . 3_565
O43 Er1 O30 74.4(3) . 3_565
O51 Er1 O30 151.4(3) . 3_565
O30 Er1 O30 65.0(3) . 3_565
O11 Er1 O18 136.7(3) . .
O42 Er1 O18 74.8(3) . .
O10 Er1 O18 142.2(3) . .
O43 Er1 O18 71.8(3) . .
O51 Er1 O18 75.0(3) . .
O30 Er1 O18 53.2(3) . .
O30 Er1 O18 107.1(3) 3_565 .
O11 Er1 C1 115.7(4) . .
O42 Er1 C1 74.2(4) . .
O10 Er1 C1 157.5(4) . .
O43 Er1 C1 81.3(4) . .
O51 Er1 C1 100.6(4) . .
O30 Er1 C1 27.1(3) . .
O30 Er1 C1 87.0(4) 3_565 .
O18 Er1 C1 26.2(3) . .
O11 Er1 K1 119.1(2) . .
O42 Er1 K1 47.2(2) . .
O10 Er1 K1 127.0(2) . .
O43 Er1 K1 97.7(2) . .
O51 Er1 K1 48.0(2) . .
O30 Er1 K1 83.4(2) . .
O30 Er1 K1 147.0(2) 3_565 .
O18 Er1 K1 41.5(2) . .
C1 Er1 K1 60.0(3) . .
O24 W2 O28 102.9(4) . .
O24 W2 O32 100.3(4) . .
O28 W2 O32 85.6(4) . .
O24 W2 O44 101.8(4) . .
O28 W2 O44 88.2(4) . .
O32 W2 O44 157.8(4) . .
O24 W2 O3 100.7(4) . .
O28 W2 O3 156.2(4) . .
O32 W2 O3 86.9(4) . .
O44 W2 O3 90.3(4) . .
O24 W2 O47 170.9(4) . .
O28 W2 O47 84.4(4) . .
O32 W2 O47 85.5(4) . .
O44 W2 O47 72.7(4) . .
O3 W2 O47 72.4(4) . .
O24 W2 K2 81.7(3) . 4_566
O28 W2 K2 133.9(3) . 4_566
O32 W2 K2 49.0(3) . 4_566
O44 W2 K2 136.4(3) . 4_566
O3 W2 K2 47.1(3) . 4_566
O47 W2 K2 97.3(2) . 4_566
O24 W2 K3 88.1(3) . 4_566
O28 W2 K3 48.8(3) . 4_566
O32 W2 K3 134.2(3) . 4_566
O44 W2 K3 45.9(3) . 4_566
O3 W2 K3 136.1(3) . 4_566
O47 W2 K3 92.9(2) . 4_566
K2 W2 K3 169.71(8) 4_566 4_566
O25 W3 O10 101.7(4) . .
O25 W3 O16 98.9(4) . .
O10 W3 O16 93.2(4) . .
O25 W3 O27 99.3(4) . .
O10 W3 O27 97.8(4) . .
O16 W3 O27 156.3(4) . .
O25 W3 O12 92.1(4) . .
O10 W3 O12 166.1(4) . .
O16 W3 O12 83.8(4) . .
O27 W3 O12 80.5(4) . .
O25 W3 O7 171.1(4) . .
O10 W3 O7 83.8(4) . .
O16 W3 O7 73.7(3) . .
O27 W3 O7 86.7(3) . .
O12 W3 O7 82.3(3) . .
O25 W3 K3 46.3(3) . .
O10 W3 K3 112.7(3) . .
O16 W3 K3 138.7(3) . .
O27 W3 K3 53.9(3) . .
O12 W3 K3 77.5(2) . .
O7 W3 K3 137.9(2) . .
O9 W4 O11 103.1(5) . .
O9 W4 O29 103.5(4) . .
O11 W4 O29 92.0(4) . .
O9 W4 O4 98.6(4) . .
O11 W4 O4 93.9(4) . .
O29 W4 O4 155.2(4) . .
O9 W4 O45 96.6(4) . .
O11 W4 O45 160.4(4) . .
O29 W4 O45 84.0(4) . .
O4 W4 O45 82.4(4) . .
O9 W4 O49 164.1(4) . .
O11 W4 O49 89.9(4) . .
O29 W4 O49 84.8(3) . .
O4 W4 O49 71.1(3) . .
O45 W4 O49 70.6(4) . .
O26 W5 O51 100.5(4) . .
O26 W5 O16 99.1(4) . .
O51 W5 O16 95.2(4) . .
O26 W5 O21 102.2(4) . .
O51 W5 O21 92.1(4) . .
O16 W5 O21 155.8(4) . .
O26 W5 O20 94.1(4) . .
O51 W5 O20 164.9(4) . .
O16 W5 O20 86.1(4) . .
O21 W5 O20 81.0(4) . .
O26 W5 O7 171.5(4) . .
O51 W5 O7 82.6(4) . .
O16 W5 O7 72.7(4) . .
O21 W5 O7 85.4(3) . .
O20 W5 O7 83.5(3) . .
O26 W5 K1 89.1(3) . .
O51 W5 K1 49.3(3) . .
O16 W5 K1 144.6(3) . .
O21 W5 K1 47.7(3) . .
O20 W5 K1 127.8(2) . .
O7 W5 K1 98.8(2) . .
O5 W6 O21 101.0(4) . .
O5 W6 O6 102.4(4) . .
O21 W6 O6 86.5(4) . .
O5 W6 O48 97.6(4) . .
O21 W6 O48 91.3(4) . .
O6 W6 O48 159.9(4) . .
O5 W6 O22 100.9(4) . .
O21 W6 O22 157.9(4) . .
O6 W6 O22 86.1(4) . .
O48 W6 O22 88.5(4) . .
O5 W6 O2 167.8(4) . .
O21 W6 O2 85.6(4) . .
O6 W6 O2 88.1(4) . .
O48 W6 O2 71.8(4) . .
O22 W6 O2 73.4(3) . .
O5 W6 K1 79.2(3) . .
O21 W6 K1 51.3(3) . .
O6 W6 K1 136.5(3) . .
O48 W6 K1 49.4(3) . .
O22 W6 K1 136.9(3) . .
O2 W6 K1 97.5(2) . .
O5 W6 K3 84.7(3) . 4_566
O21 W6 K3 131.6(3) . 4_566
O6 W6 K3 45.9(3) . 4_566
O48 W6 K3 136.0(3) . 4_566
O22 W6 K3 48.3(3) . 4_566
O2 W6 K3 98.7(2) . 4_566
K1 W6 K3 163.79(7) . 4_566
O15 W7 O13 102.1(4) . .
O15 W7 O33 102.7(4) . .
O13 W7 O33 90.3(4) . .
O15 W7 O22 100.4(4) . .
O13 W7 O22 89.9(4) . .
O33 W7 O22 156.3(4) . .
O15 W7 O28 102.0(4) . .
O13 W7 O28 155.8(4) . .
O33 W7 O28 84.0(4) . .
O22 W7 O28 86.1(4) . .
O15 W7 O2 169.9(4) . .
O13 W7 O2 72.3(4) . .
O33 W7 O2 86.0(3) . .
O22 W7 O2 71.5(3) . .
O28 W7 O2 83.9(4) . .
O15 W7 K4 55.4(3) . 4_566
O13 W7 K4 51.9(3) . 4_566
O33 W7 K4 119.1(3) . 4_566
O22 W7 K4 78.9(3) . 4_566
O28 W7 K4 149.1(2) . 4_566
O2 W7 K4 115.9(2) . 4_566
O15 W7 K3 84.9(3) . 4_566
O13 W7 K3 133.5(3) . 4_566
O33 W7 K3 133.4(3) . 4_566
O22 W7 K3 44.0(3) . 4_566
O28 W7 K3 49.7(2) . 4_566
O2 W7 K3 92.9(2) . 4_566
K4 W7 K3 103.18(8) 4_566 4_566
O31 W8 O20 103.3(4) . .
O31 W8 O1 96.9(4) . .
O20 W8 O1 92.7(4) . .
O31 W8 O6 102.3(4) . .
O20 W8 O6 88.5(4) . .
O1 W8 O6 159.9(4) . .
O31 W8 O44 97.7(4) . .
O20 W8 O44 159.0(4) . .
O1 W8 O44 85.2(4) . .
O6 W8 O44 86.6(4) . .
O31 W8 O47 166.7(4) . .
O20 W8 O47 87.0(4) . .
O1 W8 O47 73.9(4) . .
O6 W8 O47 86.2(3) . .
O44 W8 O47 72.3(4) . .
O31 W8 K3 82.9(3) . 4_566
O20 W8 K3 132.6(3) . 4_566
O1 W8 K3 133.8(3) . 4_566
O6 W8 K3 45.0(3) . 4_566
O44 W8 K3 49.5(3) . 4_566
O47 W8 K3 96.5(2) . 4_566
O23 W9 O27 100.5(4) . .
O23 W9 O17 100.2(4) . .
O27 W9 O17 86.6(4) . .
O23 W9 O4 100.1(4) . .
O27 W9 O4 89.7(4) . .
O17 W9 O4 159.7(4) . .
O23 W9 O14 100.4(4) . .
O27 W9 O14 159.1(4) . .
O17 W9 O14 88.2(4) . .
O4 W9 O14 88.2(4) . .
O23 W9 O49 171.0(4) . .
O27 W9 O49 84.9(4) . .
O17 W9 O49 87.3(3) . .
O4 W9 O49 72.5(3) . .
O14 W9 O49 74.6(3) . .
O23 W9 K3 48.4(3) . .
O27 W9 K3 55.8(3) . .
O17 W9 K3 80.0(3) . .
O4 W9 K3 114.0(3) . .
O14 W9 K3 142.7(3) . .
O49 W9 K3 139.1(3) . .
O23 W9 K2 87.1(3) . 4_566
O27 W9 K2 132.9(3) . 4_566
O17 W9 K2 46.4(3) . 4_566
O4 W9 K2 135.0(3) . 4_566
O14 W9 K2 47.0(3) . 4_566
O49 W9 K2 94.6(2) . 4_566
K3 W9 K2 103.85(8) . 4_566
O46 W10 O45 101.4(4) . .
O46 W10 O33 102.0(4) . .
O45 W10 O33 92.1(4) . .
O46 W10 O32 101.9(4) . .
O45 W10 O32 156.6(4) . .
O33 W10 O32 85.0(4) . .
O46 W10 O14 99.6(4) . .
O45 W10 O14 88.7(4) . .
O33 W10 O14 157.8(4) . .
O32 W10 O14 85.5(4) . .
O46 W10 O49 170.5(3) . .
O45 W10 O49 73.2(4) . .
O33 W10 O49 86.2(4) . .
O32 W10 O49 83.4(4) . .
O14 W10 O49 72.8(3) . .
O46 W10 K2 84.0(3) . 4_566
O45 W10 K2 136.5(3) . 4_566
O33 W10 K2 129.4(3) . 4_566
O32 W10 K2 45.2(3) . 4_566
O14 W10 K2 48.1(3) . 4_566
O49 W10 K2 94.6(2) . 4_566
O8 W11 O42 104.5(5) . .
O8 W11 O29 103.3(4) . .
O42 W11 O29 93.0(4) . .
O8 W11 O48 100.3(4) . .
O42 W11 O48 90.6(4) . .
O29 W11 O48 154.3(4) . .
O8 W11 O13 95.3(4) . .
O42 W11 O13 160.0(4) . .
O29 W11 O13 85.0(4) . .
O48 W11 O13 83.1(4) . .
O8 W11 O2 163.1(4) . .
O42 W11 O2 89.7(4) . .
O29 W11 O2 84.5(4) . .
O48 W11 O2 70.1(4) . .
O13 W11 O2 70.3(4) . .
O8 W11 K1 88.9(3) . .
O42 W11 K1 49.9(3) . .
O29 W11 K1 142.9(3) . .
O48 W11 K1 46.6(3) . .
O13 W11 K1 129.2(2) . .
O2 W11 K1 93.7(2) . .
O19 W12 O12 103.7(4) . .
O19 W12 O17 102.0(4) . .
O12 W12 O17 89.2(4) . .
O19 W12 O1 98.4(4) . .
O12 W12 O1 93.5(4) . .
O17 W12 O1 158.1(4) . .
O19 W12 O3 100.0(4) . .
O12 W12 O3 156.2(4) . .
O17 W12 O3 83.8(4) . .
O1 W12 O3 85.1(4) . .
O19 W12 O47 167.8(4) . .
O12 W12 O47 85.6(4) . .
O17 W12 O47 85.7(3) . .
O1 W12 O47 72.9(4) . .
O3 W12 O47 71.2(4) . .
O19 W12 K2 85.8(3) . 4_566
O12 W12 K2 136.4(3) . 4_566
O17 W12 K2 47.3(3) . 4_566
O1 W12 K2 127.7(3) . 4_566
O3 W12 K2 43.3(3) . 4_566
O47 W12 K2 92.8(2) . 4_566

loop_
_geom_bond_atom_site_label_1
_geom_bond_atom_site_label_2
_geom_bond_distance
_geom_bond_site_symmetry_2
C1 O18 1.239(17) .
C1 O30 1.282(16) .
C1 C2 1.52(2) .
C1 Er1 2.808(15) .
O1 W8 1.929(9) .
O1 W12 1.956(9) .
O2 Ge1 1.767(9) .
O2 W6 2.258(9) .
O2 W11 2.291(10) .
O2 W7 2.339(9) .
O3 W2 1.929(9) .
O3 W12 1.991(10) .
O3 K2 2.837(10) 4_566
O4 W9 1.915(10) .
O4 W4 1.954(9) .
O5 W6 1.697(8) .
O6 W6 1.881(10) .
O6 W8 1.961(9) .
O6 K3 2.803(10) 4_566
O7 Ge1 1.706(9) .
O7 W3 2.199(8) .
O7 W5 2.259(9) .
O8 W11 1.755(11) .
O8 K1 2.890(11) 2
O9 W4 1.728(10) .
O9 K4 2.828(9) 1_565
O10 W3 1.770(10) .
O10 Er1 2.307(9) .
O11 W4 1.759(10) .
O11 Er1 2.291(10) .
O12 W12 1.807(9) .
O12 W3 2.097(9) .
O13 W7 1.858(10) .
O13 W11 2.047(9) .
O13 K4 2.928(9) 4_566
O14 W9 1.934(10) .
O14 W10 1.977(8) .
O14 K2 2.991(10) 4_566
O15 W7 1.719(10) .
O15 Na1 2.396(12) 2_655
O15 K4 3.056(11) 4_566
O16 W5 1.928(8) .
O16 W3 1.953(9) .
O17 W9 1.893(10) .
O17 W12 1.941(9) .
O17 K2 2.985(11) 4_566
O18 Er1 2.454(9) .
O18 K1 2.794(10) .
O18 K4 3.104(11) 3
O19 W12 1.717(10) .
O19 K2 2.813(11) 3_655
O20 W8 1.828(9) .
O20 W5 2.072(9) .
O21 W6 1.865(9) .
O21 W5 1.976(9) .
O21 K1 2.977(11) .
O22 W7 1.921(9) .
O22 W6 1.923(10) .
O22 K3 2.871(10) 4_566
O23 W9 1.690(8) .
O23 Na2 2.766(12) .
O23 K3 2.911(11) .
O24 W2 1.690(10) .
O24 Na1 2.523(12) 4_566
O25 W3 1.715(9) .
O25 K3 2.918(9) .
O26 W5 1.715(10) .
O26 K1 2.845(10) 2_545
O27 W9 1.875(10) .
O27 W3 1.954(9) .
O27 K3 3.105(9) .
O28 W2 1.893(9) .
O28 W7 1.939(9) .
O28 K3 3.054(9) 4_566
O29 W4 1.918(8) .
O29 W11 1.929(8) .
O30 Er1 2.427(10) .
O30 Er1 2.447(9) 3_565
O31 W8 1.694(9) .
O32 W2 1.906(9) .
O32 W10 1.948(9) .
O32 K2 2.903(9) 4_566
O33 W7 1.905(8) .
O33 W10 1.911(8) .
O34 Na1 2.417(14) .
O34 Na2 2.653(18) .
O35 K3 2.732(14) .
O36 K4 2.691(13) .
O37 K2 2.770(10) .
O38 Na1 2.506(13) .
O38 Na2 2.724(12) .
O38 Na2 2.895(13) 3_665
O39 K4 2.761(11) .
O40 K1 2.777(12) .
O40 K4 2.829(11) 3
O41 Na1 2.402(12) .
O41 K2 2.884(12) .
O42 W11 1.788(10) .
O42 Er1 2.304(9) .
O42 K1 3.056(10) .
O43 Er1 2.348(10) .
O44 W2 1.920(10) .
O44 W8 1.965(10) .
O44 K3 2.955(10) 4_566
O44 Na2 2.966(14) 4_566
O45 W10 1.873(10) .
O45 W4 2.048(10) .
O46 W10 1.714(10) .
O46 K2 2.809(10) 3_665
O47 Ge1 1.761(10) .
O47 W8 2.278(9) .
O47 W2 2.295(10) .
O47 W12 2.304(9) .
O48 W6 1.912(10) .
O48 W11 1.973(9) .
O48 K1 2.907(11) .
O49 Ge1 1.755(9) .
O49 W9 2.276(8) .
O49 W4 2.306(10) .
O49 W10 2.320(10) .
O50 Na1 2.339(13) .
O50 K4 2.757(11) 3_655
O51 W5 1.769(9) .
O51 Er1 2.367(8) .
O51 K1 3.078(9) .
O54 K1 3.414(11) 4_565
Na1 O15 2.396(12) 2_645
Na1 O24 2.523(12) 4_565
Na1 Na2 3.788(11) .
Na1 Na2 4.021(11) 3_665
Na1 K4 4.058(8) 3_655
Na1 K2 4.589(7) .
Na2 Na2 2.277(18) 3_665
Na2 O38 2.895(13) 3_665
Na2 O44 2.966(14) 4_565
Na2 Na1 4.021(11) 3_665
Na2 K3 4.535(10) .
K1 O26 2.845(10) 2
K1 O8 2.890(11) 2_545
K1 O54 3.414(11) 4_566
K1 W6 3.762(4) .
K1 W11 3.883(4) .
K1 W5 3.922(4) .
K2 O46 2.809(10) 3_665
K2 O19 2.813(11) 3_655
K2 O3 2.837(10) 4_565
K2 O32 2.903(9) 4_565
K2 O17 2.985(11) 4_565
K2 O14 2.991(10) 4_565
K2 W2 3.773(3) 4_565
K2 W10 3.925(4) 4_565
K2 W12 3.938(4) 4_565
K2 W9 3.956(4) 4_565
K3 O6 2.803(10) 4_565
K3 O22 2.871(10) 4_565
K3 O44 2.955(10) 4_565
K3 O28 3.054(9) 4_565
K3 W9 3.746(4) .
K3 W6 3.764(4) 4_565
K3 W8 3.824(4) 4_565
K3 W3 3.827(4) .
K4 O50 2.757(11) 3_655
K4 O9 2.828(9) 1_545
K4 O40 2.829(11) 3
K4 O13 2.928(9) 4_565
K4 O15 3.056(11) 4_565
K4 O18 3.104(11) 3
K4 W7 3.685(4) 4_565
K4 Na1 4.058(8) 3_655
K4 K1 4.109(6) 3
Er1 O30 2.447(9) 3_565
W2 K2 3.773(3) 4_566
W2 K3 3.950(3) 4_566
W6 K3 3.764(4) 4_566
W7 K4 3.685(4) 4_566
W7 K3 3.926(4) 4_566
W8 K3 3.824(4) 4_566
W9 K2 3.956(4) 4_566
W10 K2 3.925(4) 4_566
W12 K2 3.938(4) 4_566
